data_7052174
loop_
_publ_author_name
'Seneclauze, Julie Batcha'
'Retailleau, Pascal'
'Ziessel, Raymond'

_publ_section_title
;
 Design and preparation of neutral substituted fluorene- and
 carbazole-based platinum(ii)--acetylide complexes
;
_journal_issue 8
_journal_name_full 'New Journal of Chemistry'
_journal_page_first 1412
_journal_paper_doi 10.1039/b702374j
_journal_volume 31
_journal_year 2007
_chemical_formula_moiety 'C31 H21 N3 Pt'
_chemical_formula_sum 'C31 H21 N3 Pt'
_chemical_formula_weight 630.60
_chemical_name_systematic
;
?
;
_space_group_IT_number 19
_symmetry_cell_setting orthorhombic
_symmetry_space_group_name_Hall 'P 2ac 2ab'
_symmetry_space_group_name_H-M 'P 21 21 21'
_atom_sites_solution_hydrogens difmap
_atom_sites_solution_primary direct
_atom_sites_solution_secondary difmap
_audit_creation_method SHELXL-97
_cell_angle_alpha 90.00
_cell_angle_beta 90.00
_cell_angle_gamma 90.00
_cell_formula_units_Z 4
_cell_length_a 7.301(5)
_cell_length_b 12.688(5)
_cell_length_c 25.728(5)
_cell_measurement_reflns_used 2340
_cell_measurement_temperature 293(2)
_cell_measurement_theta_max 27.485
_cell_measurement_theta_min 0.407
_cell_volume 2383.3(19)
_computing_cell_refinement 'DENZO (Otwinowski & Minor, 1997) COLLECT (Hooft, 1998)'
_computing_data_collection 'DENZO (Otwinowski & Minor, 1997) COLLECT (Hooft, 1998)'
_computing_data_reduction 'HKL package (Otwinowski & Minor, 1997)'
_computing_molecular_graphics 'PLATON (Spek, 1980-2004)'
_computing_publication_material 'SHELXL-97 (Sheldrick, 1997)'
_computing_structure_refinement 'SHELXL-97 (Sheldrick, 1997)'
_computing_structure_solution 'SIR97 (Altomare, A et al, 1999)'
_diffrn_ambient_temperature 293(2)
_diffrn_measured_fraction_theta_full .986
_diffrn_measured_fraction_theta_max .986
_diffrn_measurement_device_type 'Nonius kappa-CCD diffractometer'
_diffrn_measurement_method 'phi and omega scans'
_diffrn_radiation_monochromator graphite
_diffrn_radiation_source 'fine-focus sealed tube'
_diffrn_radiation_type MoK\a
_diffrn_radiation_wavelength 0.71069
_diffrn_reflns_av_R_equivalents 0.0407
_diffrn_reflns_av_sigmaI/netI 0.0342
_diffrn_reflns_limit_h_max 8
_diffrn_reflns_limit_h_min -8
_diffrn_reflns_limit_k_max 15
_diffrn_reflns_limit_k_min -15
_diffrn_reflns_limit_l_max 30
_diffrn_reflns_limit_l_min -30
_diffrn_reflns_number 14854
_diffrn_reflns_theta_full 25.43
_diffrn_reflns_theta_max 25.43
_diffrn_reflns_theta_min 1.58
_exptl_absorpt_coefficient_mu 5.913
_exptl_absorpt_correction_T_max 0.495
_exptl_absorpt_correction_T_min 0.185
_exptl_absorpt_correction_type multi-scan
_exptl_absorpt_process_details 'Scalepack (Otwinowski & Minor, 1997)'
_exptl_crystal_colour ' brown'
_exptl_crystal_density_diffrn 1.757
_exptl_crystal_density_method 'not measured'
_exptl_crystal_description prism
_exptl_crystal_F_000 1224
_exptl_crystal_size_max 0.35
_exptl_crystal_size_mid 0.12
_exptl_crystal_size_min 0.12
_refine_diff_density_max .698
_refine_diff_density_min -1.307
_refine_diff_density_rms .362
_refine_ls_abs_structure_details 'Flack H D (1983), Acta Cryst. A39, 876-881'
_refine_ls_abs_structure_Flack 0.007(13)
_refine_ls_extinction_method none
_refine_ls_goodness_of_fit_ref 1.159
_refine_ls_hydrogen_treatment constr
_refine_ls_matrix_type full
_refine_ls_number_parameters 316
_refine_ls_number_reflns 4276
_refine_ls_number_restraints 0
_refine_ls_restrained_S_all 1.159
_refine_ls_R_factor_all 0.0425
_refine_ls_R_factor_gt 0.0307
_refine_ls_shift/su_max 0.002
_refine_ls_shift/su_mean 0.000
_refine_ls_structure_factor_coef Fsqd
_refine_ls_weighting_details 'calc w=1/[\s^2^(Fo^2^)+(0.0490P)^2^+0.8601P] where P=(Fo^2^+2Fc^2^)/3'
_refine_ls_weighting_scheme calc
_refine_ls_wR_factor_gt 0.0762
_refine_ls_wR_factor_ref 0.0901
_reflns_number_gt 3759
_reflns_number_total 4276
_reflns_threshold_expression >2sigma(I)
_cod_data_source_file b702374J.txt
_cod_data_source_block jbs032
_cod_database_code 7052174

loop_
_symmetry_equiv_pos_as_xyz
'x, y, z'
'-x+1/2, -y, z+1/2'
'x+1/2, -y+1/2, -z'
'-x, y+1/2, -z+1/2'

loop_
_atom_site_label
_atom_site_type_symbol
_atom_site_fract_x
_atom_site_fract_y
_atom_site_fract_z
_atom_site_U_iso_or_equiv
_atom_site_adp_type
_atom_site_occupancy
_atom_site_symmetry_multiplicity
_atom_site_calc_flag
_atom_site_refinement_flags
_atom_site_disorder_assembly
_atom_site_disorder_group
Pt1 Pt 1.26254(4) 0.633037(18) 0.286316(10) 0.04622(11) Uani 1 1 d . . .
N1 N 1.5194(9) 0.5684(6) 0.3077(3) 0.0554(17) Uani 1 1 d . . .
N2 N 1.3198(8) 0.5421(5) 0.2253(2) 0.0484(16) Uani 1 1 d . . .
N4 N 0.9330(11) 1.0253(6) 0.5495(3) 0.066(2) Uani 1 1 d . . .
C1 C 1.0406(11) 0.6640(6) 0.2442(3) 0.051(2) Uani 1 1 d . . .
C2 C 1.0380(10) 0.6056(6) 0.1963(3) 0.053(2) Uani 1 1 d . . .
C3 C 0.8895(11) 0.6152(7) 0.1614(3) 0.064(2) Uani 1 1 d . . .
H12 H 0.8910 0.5799 0.1297 0.077 Uiso 1 1 calc R . .
C4 C 0.7441(14) 0.6767(7) 0.1748(4) 0.074(2) Uani 1 1 d . . .
H13 H 0.6429 0.6795 0.1529 0.088 Uiso 1 1 calc R . .
C5 C 0.7435(13) 0.7333(7) 0.2186(4) 0.077(3) Uani 1 1 d . . .
H14 H 0.6431 0.7757 0.2262 0.093 Uiso 1 1 calc R . .
C6 C 0.8897(12) 0.7300(7) 0.2531(4) 0.066(2) Uani 1 1 d . . .
H15 H 0.8875 0.7723 0.2826 0.080 Uiso 1 1 calc R . .
C7 C 1.5883(10) 0.4990(7) 0.2728(4) 0.056(2) Uani 1 1 d . . .
C8 C 1.7507(11) 0.4485(7) 0.2802(4) 0.070(2) Uani 1 1 d . . .
H2 H 1.7924 0.4006 0.2555 0.084 Uiso 1 1 calc R . .
C9 C 1.8535(14) 0.4680(9) 0.3240(5) 0.090(3) Uani 1 1 d . . .
H3 H 1.9628 0.4326 0.3301 0.108 Uiso 1 1 calc R . .
C10 C 1.7869(13) 0.5432(8) 0.3586(4) 0.079(3) Uani 1 1 d . . .
H4 H 1.8564 0.5619 0.3875 0.095 Uiso 1 1 calc R . .
C11 C 1.6196(12) 0.5901(8) 0.3506(3) 0.066(2) Uani 1 1 d . . .
H5 H 1.5745 0.6375 0.3750 0.079 Uiso 1 1 calc R . .
C12 C 1.1952(10) 0.5399(5) 0.1864(3) 0.0500(19) Uani 1 1 d . . .
C13 C 1.2290(13) 0.4730(6) 0.1445(3) 0.063(2) Uani 1 1 d . . .
H9 H 1.1466 0.4702 0.1170 0.075 Uiso 1 1 calc R . .
C14 C 1.3831(12) 0.4115(7) 0.1437(4) 0.068(2) Uani 1 1 d . . .
H8 H 1.4041 0.3660 0.1159 0.081 Uiso 1 1 calc R . .
C15 C 1.5080(11) 0.4172(7) 0.1843(4) 0.064(2) Uani 1 1 d . . .
H7 H 1.6140 0.3766 0.1837 0.077 Uiso 1 1 calc R . .
C16 C 1.4730(10) 0.4837(6) 0.2256(3) 0.053(2) Uani 1 1 d . . .
C17 C 1.0933(11) 0.8269(6) 0.4302(3) 0.0491(19) Uani 1 1 d . . .
C18 C 1.1944(10) 0.9132(6) 0.4474(3) 0.0480(18) Uani 1 1 d . . .
H21 H 1.3062 0.9288 0.4318 0.058 Uiso 1 1 calc R . .
C19 C 1.1306(10) 0.9753(6) 0.4869(3) 0.0468(18) Uani 1 1 d . . .
C20 C 0.9656(11) 0.9507(6) 0.5116(3) 0.0504(19) Uani 1 1 d . . .
C21 C 0.8642(11) 0.8646(7) 0.4968(3) 0.060(2) Uani 1 1 d . . .
H18 H 0.7553 0.8480 0.5136 0.072 Uiso 1 1 calc R . .
C22 C 0.9280(12) 0.8027(7) 0.4560(4) 0.062(2) Uani 1 1 d . . .
H17 H 0.8604 0.7443 0.4456 0.074 Uiso 1 1 calc R . .
C23 C 1.2028(12) 1.0697(6) 0.5125(3) 0.056(2) Uani 1 1 d . . .
C24 C 1.3565(14) 1.1302(7) 0.5060(4) 0.076(3) Uani 1 1 d . . .
H28 H 1.4424 1.1138 0.4805 0.091 Uiso 1 1 calc R . .
C25 C 1.3806(19) 1.2158(9) 0.5379(6) 0.100(4) Uani 1 1 d . . .
H27 H 1.4834 1.2583 0.5336 0.120 Uiso 1 1 calc R . .
C26 C 1.256(2) 1.2401(8) 0.5761(5) 0.108(4) Uani 1 1 d . . .
H26 H 1.2784 1.2966 0.5983 0.130 Uiso 1 1 calc R . .
C27 C 1.1027(17) 1.1835(9) 0.5819(4) 0.089(3) Uani 1 1 d . . .
H25 H 1.0171 1.2021 0.6070 0.107 Uiso 1 1 calc R . .
C28 C 1.0723(14) 1.0967(7) 0.5500(3) 0.063(2) Uani 1 1 d . . .
C29 C 0.7627(15) 1.0315(8) 0.5806(4) 0.086(3) Uani 1 1 d . . .
H29A H 0.6870 0.9715 0.5730 0.129 Uiso 1 1 calc R . .
H29B H 0.6979 1.0949 0.5719 0.129 Uiso 1 1 calc R . .
H29C H 0.7930 1.0319 0.6169 0.129 Uiso 1 1 calc R . .
C1" C 1.1919(11) 0.7168(6) 0.3477(3) 0.054(2) Uani 1 1 d . . .
C2" C 1.1480(12) 0.7655(6) 0.3856(3) 0.053(2) Uani 1 1 d . . .

loop_
_atom_site_aniso_label
_atom_site_aniso_U_11
_atom_site_aniso_U_22
_atom_site_aniso_U_33
_atom_site_aniso_U_23
_atom_site_aniso_U_13
_atom_site_aniso_U_12
Pt1 0.05191(17) 0.04296(16) 0.04378(16) -0.00424(12) 0.00571(15) -0.00335(15)
N1 0.051(4) 0.056(4) 0.059(4) 0.005(4) 0.001(3) -0.007(3)
N2 0.048(3) 0.045(3) 0.053(4) -0.008(3) 0.008(3) -0.003(3)
N4 0.092(6) 0.059(4) 0.047(4) -0.003(3) 0.020(4) 0.020(4)
C1 0.065(5) 0.042(4) 0.048(5) 0.005(4) 0.016(4) 0.004(4)
C2 0.054(4) 0.048(5) 0.057(5) 0.000(4) 0.008(4) 0.000(4)
C3 0.063(5) 0.071(6) 0.057(5) -0.007(5) -0.004(4) 0.003(5)
C4 0.070(6) 0.076(5) 0.074(6) 0.000(5) -0.016(6) 0.008(5)
C5 0.068(6) 0.063(5) 0.101(7) 0.003(5) -0.014(7) 0.028(5)
C6 0.068(6) 0.057(5) 0.073(7) -0.004(5) 0.007(5) 0.004(4)
C7 0.046(4) 0.057(5) 0.066(6) 0.001(4) 0.011(4) -0.011(4)
C8 0.053(5) 0.071(5) 0.086(6) 0.011(4) 0.009(6) 0.002(5)
C9 0.059(6) 0.100(8) 0.111(10) 0.034(8) 0.001(6) 0.001(6)
C10 0.059(6) 0.097(7) 0.083(7) 0.016(6) -0.017(5) -0.031(5)
C11 0.066(5) 0.081(6) 0.051(5) 0.006(5) 0.000(4) -0.017(5)
C12 0.055(5) 0.044(4) 0.051(5) -0.009(3) 0.009(4) -0.013(3)
C13 0.066(6) 0.066(5) 0.057(5) -0.014(4) 0.011(5) -0.011(5)
C14 0.062(5) 0.070(6) 0.071(6) -0.026(5) 0.018(5) -0.012(4)
C15 0.054(5) 0.055(5) 0.083(7) -0.016(5) 0.026(5) -0.003(4)
C16 0.045(4) 0.053(5) 0.060(6) -0.002(4) 0.016(4) -0.008(4)
C17 0.056(5) 0.047(4) 0.045(5) 0.003(4) 0.004(4) 0.010(4)
C18 0.044(4) 0.056(4) 0.043(4) 0.001(3) 0.004(3) 0.004(3)
C19 0.060(5) 0.051(4) 0.029(4) 0.005(3) 0.007(3) 0.006(4)
C20 0.064(5) 0.047(5) 0.040(5) 0.004(4) 0.004(4) 0.010(4)
C21 0.058(5) 0.067(5) 0.054(5) 0.006(5) 0.019(4) 0.001(5)
C22 0.068(5) 0.052(5) 0.065(6) 0.002(4) 0.008(4) -0.006(4)
C23 0.072(6) 0.051(4) 0.045(4) -0.001(4) -0.002(4) 0.003(4)
C24 0.094(7) 0.055(5) 0.078(7) -0.005(6) -0.007(5) -0.007(6)
C25 0.120(10) 0.075(8) 0.105(10) -0.001(7) -0.029(8) -0.020(7)
C26 0.155(13) 0.073(6) 0.098(9) -0.026(6) -0.047(11) -0.004(10)
C27 0.114(9) 0.088(8) 0.066(7) -0.036(6) -0.004(6) 0.028(7)
C28 0.091(6) 0.050(5) 0.047(5) 0.003(4) 0.001(4) 0.012(5)
C29 0.084(7) 0.103(7) 0.072(6) 0.001(5) 0.022(6) 0.032(7)
C1" 0.058(5) 0.046(4) 0.057(5) 0.003(4) -0.001(4) -0.003(4)
C2" 0.061(5) 0.051(5) 0.048(5) -0.004(4) 0.000(4) -0.001(4)

loop_
_atom_type_symbol
_atom_type_description
_atom_type_scat_dispersion_real
_atom_type_scat_dispersion_imag
_atom_type_scat_source
C C .0033 .0016 'International Tables Vol C Tables 4.2.6.8 and 6.1.1.4'
H H .0000 .0000 'International Tables Vol C Tables 4.2.6.8 and 6.1.1.4'
N N .0061 .0033 'International Tables Vol C Tables 4.2.6.8 and 6.1.1.4'
Pt Pt -1.7033 8.3905 'International Tables Vol C Tables 4.2.6.8 and 6.1.1.4'

loop_
_geom_angle_atom_site_label_1
_geom_angle_atom_site_label_2
_geom_angle_atom_site_label_3
_geom_angle
_geom_angle_site_symmetry_1
_geom_angle_site_symmetry_3
_geom_angle_publ_flag
C1" Pt1 C1 96.7(3) . . ?
C1" Pt1 N2 176.2(3) . . ?
C1 Pt1 N2 81.7(3) . . ?
C1" Pt1 N1 103.4(3) . . ?
C1 Pt1 N1 159.9(3) . . ?
N2 Pt1 N1 78.1(3) . . ?
C11 N1 C7 118.2(8) . . ?
C11 N1 Pt1 127.7(6) . . ?
C7 N1 Pt1 114.1(6) . . ?
C16 N2 C12 123.5(6) . . ?
C16 N2 Pt1 119.4(5) . . ?
C12 N2 Pt1 117.0(5) . . ?
C28 N4 C20 109.6(7) . . ?
C28 N4 C29 125.9(8) . . ?
C20 N4 C29 124.2(8) . . ?
C6 C1 C2 115.9(8) . . ?
C6 C1 Pt1 132.0(7) . . ?
C2 C1 Pt1 112.1(5) . . ?
C3 C2 C1 120.8(7) . . ?
C3 C2 C12 123.2(8) . . ?
C1 C2 C12 116.0(7) . . ?
C4 C3 C2 119.1(8) . . ?
C4 C3 H12 120.5 . . ?
C2 C3 H12 120.5 . . ?
C5 C4 C3 121.6(9) . . ?
C5 C4 H13 119.2 . . ?
C3 C4 H13 119.2 . . ?
C4 C5 C6 121.3(9) . . ?
C4 C5 H14 119.3 . . ?
C6 C5 H14 119.3 . . ?
C5 C6 C1 121.2(9) . . ?
C5 C6 H15 119.4 . . ?
C1 C6 H15 119.4 . . ?
N1 C7 C8 122.5(8) . . ?
N1 C7 C16 114.5(7) . . ?
C8 C7 C16 123.0(8) . . ?
C7 C8 C9 120.3(9) . . ?
C7 C8 H2 119.9 . . ?
C9 C8 H2 119.9 . . ?
C8 C9 C10 117.2(9) . . ?
C8 C9 H3 121.4 . . ?
C10 C9 H3 121.4 . . ?
C11 C10 C9 120.7(10) . . ?
C11 C10 H4 119.7 . . ?
C9 C10 H4 119.7 . . ?
N1 C11 C10 121.0(10) . . ?
N1 C11 H5 119.5 . . ?
C10 C11 H5 119.5 . . ?
N2 C12 C13 117.8(7) . . ?
N2 C12 C2 113.1(7) . . ?
C13 C12 C2 129.0(8) . . ?
C14 C13 C12 120.3(8) . . ?
C14 C13 H9 119.9 . . ?
C12 C13 H9 119.9 . . ?
C13 C14 C15 119.9(8) . . ?
C13 C14 H8 120.1 . . ?
C15 C14 H8 120.1 . . ?
C16 C15 C14 119.3(8) . . ?
C16 C15 H7 120.4 . . ?
C14 C15 H7 120.4 . . ?
N2 C16 C15 119.2(8) . . ?
N2 C16 C7 113.8(7) . . ?
C15 C16 C7 127.0(8) . . ?
C18 C17 C22 118.3(7) . . ?
C18 C17 C2" 122.0(7) . . ?
C22 C17 C2" 119.6(7) . . ?
C19 C18 C17 120.6(7) . . ?
C19 C18 H21 119.7 . . ?
C17 C18 H21 119.7 . . ?
C18 C19 C20 120.2(7) . . ?
C18 C19 C23 133.0(7) . . ?
C20 C19 C23 106.8(7) . . ?
C21 C20 N4 130.5(8) . . ?
C21 C20 C19 121.0(7) . . ?
N4 C20 C19 108.4(7) . . ?
C20 C21 C22 118.6(7) . . ?
C20 C21 H18 120.7 . . ?
C22 C21 H18 120.7 . . ?
C21 C22 C17 121.3(8) . . ?
C21 C22 H17 119.4 . . ?
C17 C22 H17 119.4 . . ?
C24 C23 C28 120.3(8) . . ?
C24 C23 C19 134.3(8) . . ?
C28 C23 C19 105.4(8) . . ?
C23 C24 C25 118.3(10) . . ?
C23 C24 H28 120.8 . . ?
C25 C24 H28 120.8 . . ?
C24 C25 C26 121.3(12) . . ?
C24 C25 H27 119.3 . . ?
C26 C25 H27 119.3 . . ?
C27 C26 C25 120.9(10) . . ?
C27 C26 H26 119.6 . . ?
C25 C26 H26 119.6 . . ?
C26 C27 C28 119.5(10) . . ?
C26 C27 H25 120.2 . . ?
C28 C27 H25 120.2 . . ?
N4 C28 C27 130.7(9) . . ?
N4 C28 C23 109.7(8) . . ?
C27 C28 C23 119.5(10) . . ?
N4 C29 H29A 109.5 . . ?
N4 C29 H29B 109.5 . . ?
H29A C29 H29B 109.5 . . ?
N4 C29 H29C 109.5 . . ?
H29A C29 H29C 109.5 . . ?
H29B C29 H29C 109.5 . . ?
C2" C1" Pt1 178.5(7) . . ?
C1" C2" C17 178.2(9) . . ?

loop_
_geom_bond_atom_site_label_1
_geom_bond_atom_site_label_2
_geom_bond_distance
_geom_bond_site_symmetry_2
_geom_bond_publ_flag
Pt1 C1" 1.973(9) . ?
Pt1 C1 1.988(9) . ?
Pt1 N2 1.992(6) . ?
Pt1 N1 2.119(7) . ?
N1 C11 1.352(10) . ?
N1 C7 1.355(11) . ?
N2 C16 1.342(10) . ?
N2 C12 1.353(10) . ?
N4 C28 1.363(12) . ?
N4 C20 1.379(11) . ?
N4 C29 1.480(12) . ?
C1 C6 1.403(11) . ?
C1 C2 1.437(12) . ?
C2 C3 1.414(11) . ?
C2 C12 1.442(11) . ?
C3 C4 1.362(12) . ?
C3 H12 0.9300 . ?
C4 C5 1.337(13) . ?
C4 H13 0.9300 . ?
C5 C6 1.388(13) . ?
C5 H14 0.9300 . ?
C6 H15 0.9300 . ?
C7 C8 1.361(12) . ?
C7 C16 1.489(11) . ?
C8 C9 1.376(13) . ?
C8 H2 0.9300 . ?
C9 C10 1.394(14) . ?
C9 H3 0.9300 . ?
C10 C11 1.375(13) . ?
C10 H4 0.9300 . ?
C11 H5 0.9300 . ?
C12 C13 1.395(10) . ?
C13 C14 1.369(12) . ?
C13 H9 0.9300 . ?
C14 C15 1.390(12) . ?
C14 H8 0.9300 . ?
C15 C16 1.380(11) . ?
C15 H7 0.9300 . ?
C17 C18 1.393(11) . ?
C17 C22 1.411(11) . ?
C17 C2" 1.444(11) . ?
C18 C19 1.369(10) . ?
C18 H21 0.9300 . ?
C19 C20 1.397(11) . ?
C19 C23 1.464(11) . ?
C20 C21 1.374(11) . ?
C21 C22 1.389(11) . ?
C21 H18 0.9300 . ?
C22 H17 0.9300 . ?
C23 C24 1.371(12) . ?
C23 C28 1.399(12) . ?
C24 C25 1.373(14) . ?
C24 H28 0.9300 . ?
C25 C26 1.375(18) . ?
C25 H27 0.9300 . ?
C26 C27 1.337(17) . ?
C26 H26 0.9300 . ?
C27 C28 1.391(13) . ?
C27 H25 0.9300 . ?
C29 H29A 0.9600 . ?
C29 H29B 0.9600 . ?
C29 H29C 0.9600 . ?
C1" C2" 1.197(11) . ?

loop_
_geom_torsion_atom_site_label_1
_geom_torsion_atom_site_label_2
_geom_torsion_atom_site_label_3
_geom_torsion_atom_site_label_4
_geom_torsion
_geom_torsion_site_symmetry_1
_geom_torsion_site_symmetry_2
_geom_torsion_site_symmetry_3
_geom_torsion_site_symmetry_4
_geom_torsion_publ_flag
C1" Pt1 N1 C11 -7.1(8) . . . . ?
C1 Pt1 N1 C11 174.4(8) . . . . ?
N2 Pt1 N1 C11 176.5(7) . . . . ?
C1" Pt1 N1 C7 174.2(5) . . . . ?
C1 Pt1 N1 C7 -4.3(11) . . . . ?
N2 Pt1 N1 C7 -2.2(5) . . . . ?
C1" Pt1 N2 C16 -112(4) . . . . ?
C1 Pt1 N2 C16 -178.2(6) . . . . ?
N1 Pt1 N2 C16 2.6(5) . . . . ?
C1" Pt1 N2 C12 65(4) . . . . ?
C1 Pt1 N2 C12 -0.9(5) . . . . ?
N1 Pt1 N2 C12 179.8(6) . . . . ?
C1" Pt1 C1 C6 4.4(8) . . . . ?
N2 Pt1 C1 C6 -179.1(8) . . . . ?
N1 Pt1 C1 C6 -177.0(7) . . . . ?
C1" Pt1 C1 C2 -174.8(5) . . . . ?
N2 Pt1 C1 C2 1.7(5) . . . . ?
N1 Pt1 C1 C2 3.8(12) . . . . ?
C6 C1 C2 C3 -0.6(11) . . . . ?
Pt1 C1 C2 C3 178.8(6) . . . . ?
C6 C1 C2 C12 178.4(7) . . . . ?
Pt1 C1 C2 C12 -2.3(8) . . . . ?
C1 C2 C3 C4 -3.1(12) . . . . ?
C12 C2 C3 C4 178.0(8) . . . . ?
C2 C3 C4 C5 4.2(14) . . . . ?
C3 C4 C5 C6 -1.4(15) . . . . ?
C4 C5 C6 C1 -2.5(15) . . . . ?
C2 C1 C6 C5 3.3(12) . . . . ?
Pt1 C1 C6 C5 -175.8(7) . . . . ?
C11 N1 C7 C8 2.0(12) . . . . ?
Pt1 N1 C7 C8 -179.1(6) . . . . ?
C11 N1 C7 C16 -177.3(7) . . . . ?
Pt1 N1 C7 C16 1.6(9) . . . . ?
N1 C7 C8 C9 -1.0(13) . . . . ?
C16 C7 C8 C9 178.3(8) . . . . ?
C7 C8 C9 C10 -2.1(14) . . . . ?
C8 C9 C10 C11 4.2(14) . . . . ?
C7 N1 C11 C10 0.1(12) . . . . ?
Pt1 N1 C11 C10 -178.6(6) . . . . ?
C9 C10 C11 N1 -3.2(13) . . . . ?
C16 N2 C12 C13 -0.1(11) . . . . ?
Pt1 N2 C12 C13 -177.2(5) . . . . ?
C16 N2 C12 C2 177.0(6) . . . . ?
Pt1 N2 C12 C2 -0.1(8) . . . . ?
C3 C2 C12 N2 -179.5(7) . . . . ?
C1 C2 C12 N2 1.5(10) . . . . ?
C3 C2 C12 C13 -2.8(13) . . . . ?
C1 C2 C12 C13 178.3(7) . . . . ?
N2 C12 C13 C14 0.7(11) . . . . ?
C2 C12 C13 C14 -175.9(8) . . . . ?
C12 C13 C14 C15 -1.2(13) . . . . ?
C13 C14 C15 C16 1.2(13) . . . . ?
C12 N2 C16 C15 0.0(11) . . . . ?
Pt1 N2 C16 C15 177.1(6) . . . . ?
C12 N2 C16 C7 -179.5(6) . . . . ?
Pt1 N2 C16 C7 -2.5(8) . . . . ?
C14 C15 C16 N2 -0.6(12) . . . . ?
C14 C15 C16 C7 178.9(8) . . . . ?
N1 C7 C16 N2 0.5(10) . . . . ?
C8 C7 C16 N2 -178.8(7) . . . . ?
N1 C7 C16 C15 -179.1(7) . . . . ?
C8 C7 C16 C15 1.7(13) . . . . ?
C22 C17 C18 C19 -2.6(11) . . . . ?
C2" C17 C18 C19 174.2(7) . . . . ?
C17 C18 C19 C20 2.0(11) . . . . ?
C17 C18 C19 C23 -179.3(7) . . . . ?
C28 N4 C20 C21 -179.8(8) . . . . ?
C29 N4 C20 C21 -5.4(14) . . . . ?
C28 N4 C20 C19 -0.3(9) . . . . ?
C29 N4 C20 C19 174.0(7) . . . . ?
C18 C19 C20 C21 -0.2(11) . . . . ?
C23 C19 C20 C21 -179.3(7) . . . . ?
C18 C19 C20 N4 -179.7(7) . . . . ?
C23 C19 C20 N4 1.2(9) . . . . ?
N4 C20 C21 C22 178.6(8) . . . . ?
C19 C20 C21 C22 -0.8(12) . . . . ?
C20 C21 C22 C17 0.1(13) . . . . ?
C18 C17 C22 C21 1.6(12) . . . . ?
C2" C17 C22 C21 -175.4(8) . . . . ?
C18 C19 C23 C24 1.1(16) . . . . ?
C20 C19 C23 C24 179.9(9) . . . . ?
C18 C19 C23 C28 179.5(8) . . . . ?
C20 C19 C23 C28 -1.7(9) . . . . ?
C28 C23 C24 C25 1.7(13) . . . . ?
C19 C23 C24 C25 179.9(10) . . . . ?
C23 C24 C25 C26 0.9(17) . . . . ?
C24 C25 C26 C27 -3(2) . . . . ?
C25 C26 C27 C28 2.3(18) . . . . ?
C20 N4 C28 C27 -178.0(10) . . . . ?
C29 N4 C28 C27 7.8(16) . . . . ?
C20 N4 C28 C23 -0.8(10) . . . . ?
C29 N4 C28 C23 -175.0(8) . . . . ?
C26 C27 C28 N4 177.2(10) . . . . ?
C26 C27 C28 C23 0.2(15) . . . . ?
C24 C23 C28 N4 -179.8(8) . . . . ?
C19 C23 C28 N4 1.5(9) . . . . ?
C24 C23 C28 C27 -2.3(13) . . . . ?
C19 C23 C28 C27 179.1(8) . . . . ?
C1 Pt1 C1" C2" 105(30) . . . . ?
N2 Pt1 C1" C2" 39(33) . . . . ?
N1 Pt1 C1" C2" -75(30) . . . . ?
Pt1 C1" C2" C17 -148(24) . . . . ?
C18 C17 C2" C1" -75(30) . . . . ?
C22 C17 C2" C1" 102(30) . . . . ?
